data_2021164
loop_
_publ_author_name
'Purushothaman, Gayathri'
'Thiruvenkatam, Vijay'

_publ_section_title
;
 Qualitative and quantitative analysis of intermolecular interactions in
 xanthenedione derivatives
;
_journal_coeditor_code RH3005
_journal_issue 7
_journal_name_full 'Acta Crystallographica Section C'
_journal_page_first
;
;
_journal_paper_doi 10.1107/S205322961800832X
_journal_volume 74
_journal_year 2018
_chemical_formula_moiety 'C22 H25 N O3'
_chemical_formula_structural 'C22 H25 N O3'
_chemical_formula_sum 'C22 H25 N O3'
_chemical_formula_weight 351.43
_chemical_name_common Xanthenedione
_chemical_name_systematic
3,3,6,6-Tetramethyl-9-(pyridin-2-yl)-3,4,6,7-tetrahydro-2<i>H</i>-xanthene-1,8(5<i>H</i>,9<i>H</i>)-dione
_space_group_IT_number 2
_symmetry_cell_setting triclinic
_symmetry_space_group_name_Hall '-P 1'
_symmetry_space_group_name_H-M 'P -1'
_atom_sites_solution_hydrogens geom
_atom_sites_solution_primary direct
_atom_sites_solution_secondary difmap
_audit_creation_method 'WinGX routine CIF_UPDATE'
_cell_angle_alpha 83.057(2)
_cell_angle_beta 85.272(2)
_cell_angle_gamma 64.888(2)
_cell_formula_units_Z 4
_cell_length_a 9.2893(11)
_cell_length_b 10.0558(12)
_cell_length_c 22.911(3)
_cell_measurement_reflns_used 5671
_cell_measurement_temperature 290(2)
_cell_measurement_theta_max 26.05
_cell_measurement_theta_min 2.34
_cell_volume 1922.5(4)
_computing_cell_refinement
;
SAINT (Bruker, 2004)
;
_computing_data_collection
;
SMART (Bruker, 2004)
;
_computing_data_reduction
;
SAINT (Bruker, 2004)
;
_computing_molecular_graphics
;
ORTEP-3 for Windows (Farrugia, 2012) and CAMERON (Watkin <i>et al.</i>,
1996)
;
_computing_publication_material
;
PLATON (Spek, 2009)
;
_computing_structure_refinement
;
SHELXL97 (Sheldrick, 2008)
;
_computing_structure_solution
;
SHELXS97 (Sheldrick, 2008)
;
_diffrn_ambient_temperature 290(2)
_diffrn_measured_fraction_theta_full 0.993
_diffrn_measured_fraction_theta_max 0.993
_diffrn_measurement_device_type 'Bruker SMART APEX CCD area-detector'
_diffrn_measurement_method '\f and \w scans'
_diffrn_radiation_monochromator graphite
_diffrn_radiation_type MoK\a
_diffrn_radiation_wavelength 0.71073
_diffrn_reflns_av_R_equivalents 0.0327
_diffrn_reflns_limit_h_max 11
_diffrn_reflns_limit_h_min -11
_diffrn_reflns_limit_k_max 12
_diffrn_reflns_limit_k_min -12
_diffrn_reflns_limit_l_max 27
_diffrn_reflns_limit_l_min -27
_diffrn_reflns_number 18985
_diffrn_reflns_reduction_process
;
;
_diffrn_reflns_theta_full 25.5
_diffrn_reflns_theta_max 25.5
_diffrn_reflns_theta_min 0.9
_diffrn_standards_number 0
_exptl_absorpt_coefficient_mu 0.08
_exptl_absorpt_correction_T_max 0.9841
_exptl_absorpt_correction_T_min 0.91656
_exptl_absorpt_correction_type multi-scan
_exptl_absorpt_process_details
;
(SADABS; Bruker, 2004)
;
_exptl_crystal_colour colourless
_exptl_crystal_density_diffrn 1.214
_exptl_crystal_density_method 'Not Measured'
_exptl_crystal_description prism
_exptl_crystal_F_000 752
_exptl_crystal_size_max 0.45
_exptl_crystal_size_mid 0.3
_exptl_crystal_size_min 0.2
_refine_diff_density_max 0.309
_refine_diff_density_min -0.242
_refine_ls_extinction_method none
_refine_ls_goodness_of_fit_ref 1.095
_refine_ls_hydrogen_treatment constr
_refine_ls_matrix_type full
_refine_ls_number_parameters 477
_refine_ls_number_reflns 7118
_refine_ls_number_restraints 0
_refine_ls_restrained_S_all 1.095
_refine_ls_R_factor_all 0.0969
_refine_ls_R_factor_gt 0.0767
_refine_ls_shift/su_max 0
_refine_ls_shift/su_mean 0
_refine_ls_structure_factor_coef Fsqd
_refine_ls_weighting_details 'calc w=1/[\s^2^(Fo^2^)+(0.0744P)^2^+2.8721P] where P=(Fo^2^+2Fc^2^)/3'
_refine_ls_weighting_scheme calc
_refine_ls_wR_factor_gt 0.2145
_refine_ls_wR_factor_ref 0.2229
_reflns_number_gt 5317
_reflns_number_total 7118
_reflns_threshold_expression >2sigma(I)
_cod_data_source_file rh3005sup1.cif
_cod_data_source_block C3
_cod_database_code 2021164

loop_
_symmetry_equiv_pos_as_xyz
x,y,z
-x,-y,-z

loop_
_atom_site_aniso_label
_atom_site_aniso_U_11
_atom_site_aniso_U_22
_atom_site_aniso_U_33
_atom_site_aniso_U_12
_atom_site_aniso_U_13
_atom_site_aniso_U_23
O1 0.0291(11) 0.0497(14) 0.0404(13) -0.0089(10) -0.0041(9) -0.0116(10)
O2 0.0396(15) 0.102(2) 0.073(2) -0.0315(16) 0.0011(14) -0.0225(17)
O3 0.0481(15) 0.085(2) 0.0590(17) -0.0221(15) -0.0062(13) -0.0288(15)
N1 0.0560(19) 0.0396(17) 0.0528(19) -0.0124(15) -0.0111(15) -0.0046(14)
C1 0.0389(18) 0.0417(19) 0.0393(18) -0.0140(15) -0.0025(15) -0.0063(14)
C2 0.0384(18) 0.0439(19) 0.0401(18) -0.0120(15) 0.0040(14) -0.0090(15)
C3 0.0287(16) 0.0430(19) 0.048(2) -0.0097(14) -0.0016(14) -0.0054(15)
C4 0.0311(17) 0.0431(19) 0.0432(19) -0.0069(14) -0.0082(14) -0.0057(15)
C5 0.0412(19) 0.046(2) 0.043(2) -0.0099(16) -0.0029(15) -0.0071(16)
C6 0.0419(19) 0.0405(19) 0.048(2) -0.0134(16) 0.0050(15) -0.0072(15)
C7 0.042(2) 0.048(2) 0.056(2) -0.0183(17) 0.0096(17) -0.0063(17)
C8 0.0375(18) 0.044(2) 0.049(2) -0.0177(16) -0.0001(16) -0.0015(16)
C9 0.0313(16) 0.0366(17) 0.0438(18) -0.0144(14) -0.0029(14) -0.0060(14)
C10 0.0312(16) 0.0324(17) 0.0400(18) -0.0098(13) -0.0019(13) -0.0034(13)
C11 0.0338(17) 0.0312(16) 0.0379(17) -0.0086(13) -0.0030(14) -0.0044(13)
C12 0.0323(16) 0.0330(17) 0.0389(18) -0.0073(13) -0.0024(14) -0.0005(13)
C13 0.0321(16) 0.0330(17) 0.0420(18) -0.0109(13) -0.0005(14) -0.0011(14)
C14 0.047(2) 0.055(2) 0.064(3) -0.0228(19) -0.0015(18) -0.0022(19)
C15 0.0339(19) 0.069(3) 0.065(3) -0.0102(18) 0.0045(18) -0.016(2)
C16 0.061(3) 0.066(3) 0.058(2) -0.023(2) 0.014(2) -0.021(2)
C17 0.057(2) 0.041(2) 0.074(3) -0.0132(18) 0.007(2) -0.0080(19)
C18 0.0272(16) 0.0449(19) 0.0390(18) -0.0076(14) -0.0019(13) -0.0034(14)
C19 0.043(2) 0.075(3) 0.048(2) -0.025(2) -0.0110(17) 0.0013(19)
C20 0.049(2) 0.105(4) 0.047(2) -0.020(3) -0.0173(19) 0.014(2)
C21 0.061(3) 0.061(3) 0.050(2) -0.001(2) -0.002(2) 0.011(2)
C22 0.071(3) 0.043(2) 0.058(2) -0.008(2) -0.004(2) -0.0028(18)
O1' 0.0340(12) 0.0481(14) 0.0464(14) -0.0153(11) 0.0001(10) 0.0060(11)
O2' 0.0489(16) 0.0708(19) 0.0591(17) -0.0178(14) 0.0073(13) 0.0196(14)
O3' 0.0441(16) 0.099(2) 0.084(2) -0.0376(16) -0.0105(15) 0.0194(18)
N1' 0.061(2) 0.0468(19) 0.065(2) -0.0185(16) 0.0149(17) -0.0120(16)
C1' 0.042(2) 0.048(2) 0.055(2) -0.0206(17) -0.0051(17) -0.0040(17)
C2' 0.052(2) 0.055(2) 0.053(2) -0.0251(19) -0.0165(18) -0.0009(18)
C3' 0.045(2) 0.044(2) 0.046(2) -0.0141(16) -0.0101(16) 0.0000(16)
C4' 0.049(2) 0.047(2) 0.0412(19) -0.0166(17) -0.0025(16) -0.0009(16)
C5' 0.0311(17) 0.047(2) 0.051(2) -0.0114(15) 0.0043(15) -0.0039(16)
C6' 0.0324(18) 0.044(2) 0.052(2) -0.0086(15) -0.0040(15) 0.0003(16)
C7' 0.045(2) 0.044(2) 0.046(2) -0.0076(16) -0.0053(16) 0.0057(16)
C8' 0.0409(19) 0.0379(19) 0.0434(19) -0.0105(15) 0.0036(15) -0.0012(15)
C9' 0.0326(17) 0.0366(17) 0.0456(19) -0.0156(14) 0.0014(14) 0.0004(14)
C10' 0.0378(18) 0.0362(17) 0.0389(18) -0.0141(14) -0.0025(14) -0.0028(14)
C11' 0.0337(17) 0.0354(18) 0.0458(19) -0.0088(14) -0.0010(14) -0.0058(14)
C12' 0.0326(17) 0.0322(17) 0.0435(18) -0.0095(14) 0.0008(14) -0.0026(14)
C13' 0.0332(17) 0.0328(17) 0.0396(18) -0.0093(14) 0.0013(14) -0.0010(13)
C14' 0.063(3) 0.042(2) 0.082(3) -0.012(2) -0.010(2) -0.006(2)
C15' 0.077(3) 0.074(3) 0.056(3) -0.028(3) -0.019(2) 0.014(2)
C16' 0.055(2) 0.058(3) 0.080(3) -0.017(2) -0.017(2) -0.012(2)
C17' 0.037(2) 0.067(3) 0.082(3) -0.0084(19) -0.010(2) 0.006(2)
C18' 0.0313(17) 0.0423(19) 0.0380(18) -0.0098(14) -0.0028(14) 0.0031(14)
C19' 0.0363(19) 0.073(3) 0.051(2) -0.0187(19) 0.0045(16) -0.0060(19)
C20' 0.045(2) 0.090(4) 0.055(3) -0.010(2) 0.0125(19) -0.012(2)
C21' 0.065(3) 0.060(3) 0.058(3) 0.007(2) 0.004(2) -0.017(2)
C22' 0.085(3) 0.046(2) 0.070(3) -0.017(2) 0.010(2) -0.012(2)

loop_
_atom_site_type_symbol
_atom_site_label
_atom_site_fract_x
_atom_site_fract_y
_atom_site_fract_z
_atom_site_U_iso_or_equiv
_atom_site_thermal_displace_type
_atom_site_occupancy
O O1 0.8298(3) 0.3350(3) 0.01340(10) 0.0415(7) Uani 1.000
O O2 1.3557(3) 0.2554(4) 0.04621(14) 0.0698(11) Uani 1.000
O O3 0.8829(3) 0.4760(3) 0.19619(12) 0.0638(10) Uani 1.000
N N1 1.0840(4) 0.0756(3) 0.13486(14) 0.0515(11) Uani 1.000
C C1 0.7996(4) 0.4636(4) 0.16077(15) 0.0407(11) Uani 1.000
C C2 0.6209(4) 0.5280(4) 0.16931(15) 0.0425(11) Uani 1.000
C C3 0.5395(4) 0.4544(4) 0.13697(15) 0.0416(11) Uani 1.000
C C4 0.5982(4) 0.4481(4) 0.07294(15) 0.0416(11) Uani 1.000
C C5 1.0282(4) 0.2407(4) -0.06113(15) 0.0460(11) Uani 1.000
C C6 1.2034(4) 0.1299(4) -0.06901(16) 0.0449(11) Uani 1.000
C C7 1.3071(4) 0.1938(4) -0.04509(17) 0.0494(12) Uani 1.000
C C8 1.2599(4) 0.2453(4) 0.01534(16) 0.0436(11) Uani 1.000
C C9 1.0497(4) 0.3248(4) 0.09889(14) 0.0369(10) Uani 1.000
C C10 0.8709(4) 0.3930(3) 0.10693(14) 0.0357(10) Uani 1.000
C C11 0.7750(4) 0.3909(3) 0.06669(14) 0.0358(10) Uani 1.000
C C12 0.9900(4) 0.2885(3) -0.00085(14) 0.0371(10) Uani 1.000
C C13 1.0941(4) 0.2882(3) 0.03623(14) 0.0369(10) Uani 1.000
C C14 0.5788(5) 0.2988(4) 0.16621(18) 0.0552(14) Uani 1.000
C C15 0.3587(4) 0.5450(5) 0.13902(19) 0.0594(15) Uani 1.000
C C16 1.2447(5) 0.1085(5) -0.13378(18) 0.0625(16) Uani 1.000
C C17 1.2269(5) -0.0176(4) -0.0344(2) 0.0602(14) Uani 1.000
C C18 1.1262(4) 0.1843(4) 0.14041(14) 0.0396(10) Uani 1.000
C C19 1.2360(4) 0.1713(5) 0.18031(17) 0.0553(14) Uani 1.000
C C20 1.3076(5) 0.0377(6) 0.21449(19) 0.0722(16) Uani 1.000
C C21 1.2657(5) -0.0745(5) 0.20901(19) 0.0673(16) Uani 1.000
C C22 1.1521(5) -0.0498(4) 0.16959(19) 0.0629(14) Uani 1.000
O O1' 0.3287(3) 0.3393(3) 0.48013(10) 0.0445(8) Uani 1.000
O O2' 0.4098(3) 0.5772(3) 0.29928(12) 0.0650(10) Uani 1.000
O O3' 0.8558(3) 0.2917(4) 0.44994(14) 0.0751(11) Uani 1.000
N N1' 0.6018(4) 0.1459(4) 0.35997(15) 0.0595(11) Uani 1.000
C C1' 0.7543(4) 0.2653(4) 0.48008(17) 0.0476(12) Uani 1.000
C C2' 0.7904(5) 0.1877(4) 0.54091(17) 0.0519(12) Uani 1.000
C C3' 0.6877(4) 0.1053(4) 0.56376(16) 0.0464(12) Uani 1.000
C C4' 0.5127(4) 0.2142(4) 0.55524(15) 0.0472(11) Uani 1.000
C C5' 0.1078(4) 0.4774(4) 0.42081(16) 0.0452(11) Uani 1.000
C C6' 0.0632(4) 0.5136(4) 0.35608(16) 0.0457(11) Uani 1.000
C C7' 0.1448(4) 0.6093(4) 0.32612(16) 0.0495(12) Uani 1.000
C C8' 0.3220(4) 0.5445(4) 0.33432(15) 0.0434(11) Uani 1.000
C C9' 0.5619(4) 0.3765(4) 0.39586(15) 0.0384(10) Uani 1.000
C C10' 0.5945(4) 0.3133(4) 0.45894(14) 0.0381(10) Uani 1.000
C C11' 0.4849(4) 0.2912(4) 0.49536(15) 0.0401(10) Uani 1.000
C C12' 0.2822(4) 0.4217(3) 0.42747(15) 0.0377(10) Uani 1.000
C C13' 0.3841(4) 0.4468(3) 0.38770(14) 0.0372(10) Uani 1.000
C C14' 0.7265(5) -0.0264(4) 0.5290(2) 0.0653(16) Uani 1.000
C C15' 0.7162(6) 0.0538(5) 0.62929(19) 0.0711(17) Uani 1.000
C C16' 0.1156(5) 0.3725(5) 0.3263(2) 0.0653(16) Uani 1.000
C C17' -0.1185(4) 0.5999(5) 0.3527(2) 0.0673(16) Uani 1.000
C C18' 0.6479(4) 0.2558(4) 0.35482(14) 0.0397(10) Uani 1.000
C C19' 0.7696(4) 0.2597(5) 0.31667(17) 0.0553(14) Uani 1.000
C C20' 0.8508(5) 0.1419(6) 0.28370(19) 0.0701(18) Uani 1.000
C C21' 0.8071(5) 0.0265(5) 0.2892(2) 0.0719(17) Uani 1.000
C C22' 0.6803(6) 0.0341(5) 0.3265(2) 0.0708(16) Uani 1.000
H H2A 0.59452 0.51948 0.21104 0.0510 Uiso 1.000
H H2B 0.57794 0.63226 0.15575 0.0510 Uiso 1.000
H H4A 0.55052 0.54620 0.05250 0.0499 Uiso 1.000
H H4B 0.56394 0.38493 0.05451 0.0499 Uiso 1.000
H H5A 1.00698 0.32650 -0.08925 0.0551 Uiso 1.000
H H5B 0.95937 0.19531 -0.06943 0.0551 Uiso 1.000
H H7A 1.30516 0.27641 -0.07220 0.0590 Uiso 1.000
H H7B 1.41593 0.11921 -0.04446 0.0590 Uiso 1.000
H H9 1.09002 0.39614 0.10700 0.0443 Uiso 1.000
H H14A 0.69199 0.24193 0.16489 0.0824 Uiso 1.000
H H14B 0.54026 0.30401 0.20643 0.0824 Uiso 1.000
H H14C 0.52897 0.25270 0.14568 0.0824 Uiso 1.000
H H15A 0.31934 0.54638 0.17913 0.0893 Uiso 1.000
H H15B 0.30942 0.50112 0.11697 0.0893 Uiso 1.000
H H15C 0.33398 0.64407 0.12223 0.0893 Uiso 1.000
H H16A 1.18403 0.06238 -0.14777 0.0937 Uiso 1.000
H H16B 1.21991 0.20255 -0.15579 0.0937 Uiso 1.000
H H16C 1.35611 0.04684 -0.13871 0.0937 Uiso 1.000
H H17A 1.33512 -0.08776 -0.03958 0.0901 Uiso 1.000
H H17B 1.20333 -0.00381 0.00663 0.0901 Uiso 1.000
H H17C 1.15686 -0.05363 -0.04847 0.0901 Uiso 1.000
H H19 1.26144 0.24974 0.18422 0.0666 Uiso 1.000
H H20 1.38390 0.02495 0.24106 0.0865 Uiso 1.000
H H21 1.31276 -0.16482 0.23130 0.0808 Uiso 1.000
H H22 1.12036 -0.12481 0.16678 0.0754 Uiso 1.000
H H5A' 0.05325 0.56549 0.44127 0.0538 Uiso 1.000
H H5B' 0.07244 0.40354 0.43884 0.0538 Uiso 1.000
H H2B' 0.77645 0.25990 0.56787 0.0620 Uiso 1.000
H H2A' 0.90123 0.11765 0.54125 0.0620 Uiso 1.000
H H4B' 0.44616 0.16093 0.56290 0.0565 Uiso 1.000
H H4A' 0.48175 0.28668 0.58358 0.0565 Uiso 1.000
H H7A' 0.12570 0.62490 0.28433 0.0591 Uiso 1.000
H H7B' 0.09644 0.70495 0.34156 0.0591 Uiso 1.000
H H9' 0.60208 0.45281 0.38724 0.0461 Uiso 1.000
H H14D 0.70954 0.00688 0.48801 0.0983 Uiso 1.000
H H14E 0.65879 -0.07467 0.54290 0.0983 Uiso 1.000
H H14F 0.83568 -0.09449 0.53411 0.0983 Uiso 1.000
H H15D 0.82666 -0.01002 0.63449 0.1061 Uiso 1.000
H H15E 0.68698 0.13798 0.65100 0.1061 Uiso 1.000
H H15F 0.65283 0.00129 0.64339 0.1061 Uiso 1.000
H H16D 0.08591 0.39667 0.28590 0.0978 Uiso 1.000
H H16E 0.06506 0.31302 0.34603 0.0978 Uiso 1.000
H H16F 0.22900 0.31874 0.32803 0.0978 Uiso 1.000
H H17D -0.15200 0.68931 0.37141 0.1010 Uiso 1.000
H H17E -0.16948 0.54068 0.37242 0.1010 Uiso 1.000
H H17F -0.14743 0.62361 0.31227 0.1010 Uiso 1.000
H H19' 0.79613 0.33969 0.31329 0.0661 Uiso 1.000
H H20' 0.93423 0.14076 0.25806 0.0841 Uiso 1.000
H H21' 0.86186 -0.05507 0.26816 0.0864 Uiso 1.000
H H22' 0.64752 -0.04184 0.32867 0.0853 Uiso 1.000

loop_
_atom_type_symbol
_atom_type_description
_atom_type_scat_dispersion_real
_atom_type_scat_dispersion_imag
_atom_type_scat_source
O O 0.0106 0.006 'International Tables Vol C Tables 4.2.6.8 and 6.1.1.4'
N N 0.0061 0.0033 'International Tables Vol C Tables 4.2.6.8 and 6.1.1.4'
H H 0 0 'International Tables Vol C Tables 4.2.6.8 and 6.1.1.4'
C C 0.0033 0.0016 'International Tables Vol C Tables 4.2.6.8 and 6.1.1.4'

loop_
_geom_angle_atom_site_label_1
_geom_angle_atom_site_label_2
_geom_angle_atom_site_label_3
_geom_angle
_geom_angle_publ_flag
C11 O1 C12 118.0(3) yes
C11' O1' C12' 118.5(3) yes
C18 N1 C22 117.7(4) yes
C18' N1' C22' 117.3(4) yes
O3 C1 C10 120.3(4) yes
O3 C1 C2 121.2(3) yes
C2 C1 C10 118.5(3) no
C1 C2 C3 114.4(3) no
C2 C3 C4 109.1(3) no
C4 C3 C14 110.1(3) no
C4 C3 C15 108.6(3) no
C14 C3 C15 109.4(3) no
C2 C3 C14 109.6(3) no
C2 C3 C15 110.1(3) no
C3 C4 C11 112.3(3) no
C6 C5 C12 112.3(3) no
C5 C6 C16 110.0(3) no
C5 C6 C7 107.6(3) no
C7 C6 C17 110.5(3) no
C16 C6 C17 109.9(3) no
C5 C6 C17 108.9(3) no
C7 C6 C16 110.0(3) no
C6 C7 C8 115.6(3) no
O2 C8 C13 120.2(3) yes
O2 C8 C7 121.3(4) yes
C7 C8 C13 118.5(3) no
C13 C9 C18 109.3(3) no
C10 C9 C18 111.4(3) no
C10 C9 C13 109.2(3) no
C1 C10 C9 118.7(3) no
C1 C10 C11 118.8(3) no
C9 C10 C11 122.5(3) no
O1 C11 C4 111.2(3) yes
C4 C11 C10 125.6(3) no
O1 C11 C10 123.2(3) yes
O1 C12 C13 122.8(3) yes
O1 C12 C5 111.4(3) yes
C5 C12 C13 125.8(3) no
C8 C13 C12 118.3(3) no
C8 C13 C9 118.8(3) no
C9 C13 C12 122.9(3) no
C9 C18 C19 121.1(4) no
N1 C18 C9 116.5(3) yes
N1 C18 C19 122.4(3) yes
C18 C19 C20 118.2(4) no
C19 C20 C21 119.9(4) no
C20 C21 C22 117.8(4) no
N1 C22 C21 124.0(4) yes
C1 C2 H2B 109.00 no
C1 C2 H2A 109.00 no
H2A C2 H2B 108.00 no
C3 C2 H2A 109.00 no
C3 C2 H2B 109.00 no
C3 C4 H4A 109.00 no
C11 C4 H4B 109.00 no
C3 C4 H4B 109.00 no
C11 C4 H4A 109.00 no
H4A C4 H4B 108.00 no
C12 C5 H5A 109.00 no
C12 C5 H5B 109.00 no
C6 C5 H5B 109.00 no
C6 C5 H5A 109.00 no
H5A C5 H5B 108.00 no
C6 C7 H7B 108.00 no
C6 C7 H7A 108.00 no
H7A C7 H7B 107.00 no
C8 C7 H7A 108.00 no
C8 C7 H7B 108.00 no
C10 C9 H9 109.00 no
C13 C9 H9 109.00 no
C18 C9 H9 109.00 no
C3 C14 H14A 109.00 no
H14A C14 H14B 109.00 no
H14A C14 H14C 109.00 no
H14B C14 H14C 110.00 no
C3 C14 H14B 109.00 no
C3 C14 H14C 109.00 no
C3 C15 H15A 109.00 no
H15A C15 H15B 109.00 no
C3 C15 H15B 109.00 no
C3 C15 H15C 110.00 no
H15B C15 H15C 109.00 no
H15A C15 H15C 109.00 no
C6 C16 H16B 110.00 no
C6 C16 H16A 109.00 no
H16A C16 H16C 109.00 no
C6 C16 H16C 109.00 no
H16A C16 H16B 109.00 no
H16B C16 H16C 110.00 no
C6 C17 H17C 109.00 no
H17A C17 H17B 109.00 no
C6 C17 H17B 109.00 no
H17B C17 H17C 109.00 no
H17A C17 H17C 110.00 no
C6 C17 H17A 110.00 no
C18 C19 H19 121.00 no
C20 C19 H19 121.00 no
C21 C20 H20 120.00 no
C19 C20 H20 120.00 no
C20 C21 H21 121.00 no
C22 C21 H21 121.00 no
C21 C22 H22 118.00 no
N1 C22 H22 118.00 no
O3' C1' C2' 120.4(4) yes
O3' C1' C10' 121.1(4) yes
C2' C1' C10' 118.5(4) no
C1' C2' C3' 114.9(4) no
C2' C3' C4' 107.3(3) no
C2' C3' C14' 110.5(3) no
C2' C3' C15' 109.6(4) no
C4' C3' C14' 109.2(3) no
C4' C3' C15' 109.9(3) no
C14' C3' C15' 110.2(3) no
C3' C4' C11' 112.5(3) no
C6' C5' C12' 111.9(3) no
C5' C6' C7' 108.1(3) no
C5' C6' C16' 110.3(3) no
C5' C6' C17' 109.0(3) no
C7' C6' C16' 110.6(3) no
C7' C6' C17' 109.6(3) no
C16' C6' C17' 109.2(4) no
C6' C7' C8' 114.2(3) no
O2' C8' C7' 121.4(3) yes
O2' C8' C13' 120.7(4) yes
C7' C8' C13' 117.8(3) no
C10' C9' C13' 109.1(3) no
C10' C9' C18' 110.0(3) no
C13' C9' C18' 111.6(3) no
C1' C10' C9' 118.9(3) no
C1' C10' C11' 118.5(3) no
C9' C10' C11' 122.5(4) no
O1' C11' C4' 111.8(3) yes
O1' C11' C10' 122.6(3) yes
C4' C11' C10' 125.7(4) no
O1' C12' C5' 111.5(3) yes
O1' C12' C13' 123.0(3) yes
C5' C12' C13' 125.5(3) no
C8' C13' C9' 118.7(3) no
C8' C13' C12' 119.1(3) no
C9' C13' C12' 122.2(3) no
N1' C18' C9' 115.7(3) yes
N1' C18' C19' 123.2(4) yes
C9' C18' C19' 121.1(4) no
C18' C19' C20' 118.4(4) no
C19' C20' C21' 119.3(4) no
C20' C21' C22' 118.6(4) no
N1' C22' C21' 123.2(5) yes
C1' C2' H2B' 109.00 no
C1' C2' H2A' 109.00 no
C3' C2' H2B' 109.00 no
C3' C2' H2A' 109.00 no
H2B' C2' H2A' 108.00 no
C3' C4' H4B' 109.00 no
C3' C4' H4A' 109.00 no
C11' C4' H4B' 109.00 no
C11' C4' H4A' 109.00 no
H4B' C4' H4A' 108.00 no
C6' C5' H5A' 109.00 no
C6' C5' H5B' 109.00 no
C12' C5' H5A' 109.00 no
C12' C5' H5B' 109.00 no
H5A' C5' H5B' 108.00 no
C6' C7' H7A' 109.00 no
C6' C7' H7B' 109.00 no
C8' C7' H7A' 109.00 no
C8' C7' H7B' 109.00 no
H7A' C7' H7B' 108.00 no
C10' C9' H9' 109.00 no
C13' C9' H9' 109.00 no
C18' C9' H9' 109.00 no
C3' C14' H14D 109.00 no
C3' C14' H14E 110.00 no
C3' C14' H14F 110.00 no
H14D C14' H14E 109.00 no
H14D C14' H14F 109.00 no
H14E C14' H14F 109.00 no
C3' C15' H15D 109.00 no
C3' C15' H15E 109.00 no
C3' C15' H15F 109.00 no
H15D C15' H15E 109.00 no
H15D C15' H15F 109.00 no
H15E C15' H15F 109.00 no
C6' C16' H16D 109.00 no
C6' C16' H16E 110.00 no
C6' C16' H16F 109.00 no
H16D C16' H16E 109.00 no
H16D C16' H16F 109.00 no
H16E C16' H16F 110.00 no
C6' C17' H17D 109.00 no
C6' C17' H17E 109.00 no
C6' C17' H17F 110.00 no
H17D C17' H17E 109.00 no
H17D C17' H17F 109.00 no
H17E C17' H17F 109.00 no
C18' C19' H19' 121.00 no
C20' C19' H19' 121.00 no
C19' C20' H20' 120.00 no
C21' C20' H20' 120.00 no
C20' C21' H21' 121.00 no
C22' C21' H21' 121.00 no
N1' C22' H22' 118.00 no
C21' C22' H22' 118.00 no

loop_
_geom_bond_atom_site_label_1
_geom_bond_atom_site_label_2
_geom_bond_distance
_geom_bond_publ_flag
O1 C11 1.374(4) yes
O1 C12 1.381(5) yes
O2 C8 1.225(5) yes
O3 C1 1.218(5) yes
O1' C11' 1.381(5) yes
O1' C12' 1.367(4) yes
O2' C8' 1.214(5) yes
O3' C1' 1.224(5) yes
N1 C22 1.337(5) yes
N1 C18 1.331(5) yes
N1' C22' 1.343(6) yes
N1' C18' 1.334(5) yes
C1 C10 1.464(5) no
C1 C2 1.509(6) no
C2 C3 1.539(5) no
C3 C4 1.521(5) no
C3 C14 1.527(5) no
C3 C15 1.534(6) no
C4 C11 1.493(6) no
C5 C6 1.544(6) no
C5 C12 1.483(5) no
C6 C7 1.529(6) no
C6 C16 1.520(6) no
C6 C17 1.532(5) no
C7 C8 1.503(5) no
C8 C13 1.467(6) no
C9 C18 1.530(5) no
C9 C10 1.509(5) no
C9 C13 1.506(5) no
C10 C11 1.342(5) no
C12 C13 1.338(5) no
C18 C19 1.380(6) no
C19 C20 1.391(7) no
C20 C21 1.362(7) no
C21 C22 1.368(7) no
C2 H2A 0.9700 no
C2 H2B 0.9700 no
C4 H4A 0.9700 no
C4 H4B 0.9700 no
C5 H5B 0.9700 no
C5 H5A 0.9700 no
C7 H7A 0.9700 no
C7 H7B 0.9700 no
C9 H9 0.9800 no
C14 H14A 0.9600 no
C14 H14C 0.9600 no
C14 H14B 0.9600 no
C15 H15A 0.9600 no
C15 H15C 0.9600 no
C15 H15B 0.9600 no
C16 H16C 0.9600 no
C16 H16B 0.9600 no
C16 H16A 0.9600 no
C17 H17C 0.9600 no
C17 H17A 0.9600 no
C17 H17B 0.9600 no
C19 H19 0.9300 no
C20 H20 0.9300 no
C21 H21 0.9300 no
C22 H22 0.9300 no
C1' C2' 1.502(5) no
C1' C10' 1.458(6) no
C2' C3' 1.534(6) no
C3' C4' 1.539(6) no
C3' C14' 1.523(5) no
C3' C15' 1.534(6) no
C4' C11' 1.477(5) no
C5' C6' 1.532(5) no
C5' C12' 1.487(6) no
C6' C7' 1.532(6) no
C6' C16' 1.520(6) no
C6' C17' 1.540(6) no
C7' C8' 1.510(6) no
C8' C13' 1.462(5) no
C9' C10' 1.507(5) no
C9' C13' 1.514(6) no
C9' C18' 1.525(5) no
C10' C11' 1.338(5) no
C12' C13' 1.340(5) no
C18' C19' 1.382(6) no
C19' C20' 1.381(7) no
C20' C21' 1.372(7) no
C21' C22' 1.377(7) no
C2' H2B' 0.9700 no
C2' H2A' 0.9700 no
C4' H4B' 0.9700 no
C4' H4A' 0.9700 no
C5' H5A' 0.9700 no
C5' H5B' 0.9700 no
C7' H7A' 0.9700 no
C7' H7B' 0.9700 no
C9' H9' 0.9800 no
C14' H14D 0.9600 no
C14' H14E 0.9600 no
C14' H14F 0.9600 no
C15' H15D 0.9600 no
C15' H15E 0.9600 no
C15' H15F 0.9600 no
C16' H16D 0.9600 no
C16' H16E 0.9600 no
C16' H16F 0.9600 no
C17' H17D 0.9600 no
C17' H17E 0.9600 no
C17' H17F 0.9600 no
C19' H19' 0.9300 no
C20' H20' 0.9300 no
C21' H21' 0.9300 no
C22' H22' 0.9300 no

loop_
_geom_contact_atom_site_label_1
_geom_contact_atom_site_label_2
_geom_contact_distance
_geom_contact_site_symmetry_2
_geom_contact_publ_flag
O2 C18 3.143(5) . no
O2 C19 3.316(5) . no
O2' C2 3.395(5) . no
O2' C18' 3.219(5) . no
O3 C18 3.186(5) . no
O3' C19' 3.306(5) . no
O3' C18' 3.176(5) . no
O1 H17C 2.8000 2_755 no
O1' H14E 2.7300 2_656 no
O2 H9 2.6400 . no
O2 H17A 2.6400 2_855 no
O2 H4B 2.7800 1_655 no
O2 H14C 2.8900 1_655 no
O2' H2A 2.5000 . no
O2' H21 2.6900 1_465 no
O2' H9' 2.6300 . no
O3 H9 2.6400 . no
O3 H16D 2.7200 1_655 no
O3' H5B' 2.6700 1_655 no
O3' H9' 2.6500 . no
O3' H17E 2.8200 1_655 no
O3' H14F 2.7300 2_756 no
C2 O2' 3.395(5) . no
C10 C14 3.372(6) . no
C10' C14' 3.346(5) . no
C13 C17 3.354(5) . no
C13' C16' 3.343(6) . no
C14 C10 3.372(6) . no
C14 C20' 3.582(7) . no
C14' C10' 3.346(5) . no
C15' C20 3.599(6) 2_756 no
C16' C13' 3.343(6) . no
C17 C13 3.354(5) . no
C18 O2 3.143(5) . no
C18 O3 3.186(5) . no
C18' O2' 3.219(5) . no
C18' O3' 3.176(5) . no
C19 O2 3.316(5) . no
C19' O3' 3.306(5) . no
C20 C15' 3.599(6) 2_756 no
C20' C14 3.582(7) . no
C1 H14A 2.7900 . no
C1 H7A 2.9600 2_765 no
C1' H14D 2.7800 . no
C2 H7A 3.0200 2_765 no
C8 H17B 2.8000 . no
C8' H2B' 2.9900 2_666 no
C8' H16F 2.7700 . no
C10 H14A 2.8500 . no
C10 H7A 3.0500 2_765 no
C10' H14D 2.8100 . no
C11 H14A 2.7900 . no
C11' H14D 2.7500 . no
C12 H17B 2.7500 . no
C12' H2B' 3.0300 2_666 no
C12' H16F 2.7700 . no
C13 H17B 2.8200 . no
C13' H2B' 2.9500 2_666 no
C13' H16F 2.8200 . no
C20' H14A 3.0600 . no
C22 H20' 2.9700 . no
C22 H15C 3.1000 1_645 no
H5A' H17D 2.4000 . no
H5B' O3' 2.6700 1_455 no
H5B' H16E 2.4300 . no
H5B' H17E 2.5900 . no
H2A O2' 2.5000 . no
H2A H14B 2.4400 . no
H2B H15C 2.4000 . no
H2B H7A 2.4000 2_765 no
H2B' H15E 2.4200 . no
H2B' C12' 3.0300 2_666 no
H2B' C13' 2.9500 2_666 no
H2B' C8' 2.9900 2_666 no
H2A' H15D 2.5600 . no
H2A' H14F 2.4800 . no
H4A H15C 2.4000 . no
H4B H14C 2.4100 . no
H4B O2 2.7800 1_455 no
H4B H15B 2.5500 . no
H4B' H14E 2.4200 . no
H5A H16B 2.3800 . no
H5A H9 2.5300 2_765 no
H5B H17C 2.4100 . no
H4A' H15E 2.4000 . no
H4A' H9' 2.5500 2_666 no
H7A' H17F 2.5700 . no
H7A' H16D 2.4700 . no
H7A C1 2.9600 2_765 no
H7A H16B 2.4400 . no
H7A H2B 2.4000 2_765 no
H7A C2 3.0200 2_765 no
H7A C10 3.0500 2_765 no
H7B H16C 2.5300 . no
H7B H17A 2.4800 . no
H7B' H17D 2.4200 . no
H9 O2 2.6400 . no
H9 O3 2.6400 . no
H9 H19 2.3800 . no
H9 H5A 2.5300 2_765 no
H9' O2' 2.6300 . no
H9' O3' 2.6500 . no
H9' H19' 2.3700 . no
H9' H4A' 2.5500 2_666 no
H14A C10 2.8500 . no
H14A C11 2.7900 . no
H14A C1 2.7900 . no
H14A C20' 3.0600 . no
H14B H15A 2.4800 . no
H14B H2A 2.4400 . no
H14C H4B 2.4100 . no
H14C O2 2.8900 1_455 no
H14C H15B 2.5200 . no
H14C H19 2.5800 1_455 no
H14D C11' 2.7500 . no
H14D C1' 2.7800 . no
H14D C10' 2.8100 . no
H14E H15F 2.5000 . no
H14E H4B' 2.4200 . no
H14E O1' 2.7300 2_656 no
H14F H2A' 2.4800 . no
H14F H15D 2.5300 . no
H14F O3' 2.7300 2_756 no
H15A H14B 2.4800 . no
H15B H4B 2.5500 . no
H15B H14C 2.5200 . no
H15C H4A 2.4000 . no
H15C H22 2.5900 1_465 no
H15C C22 3.1000 1_465 no
H15C H2B 2.4000 . no
H15D H14F 2.5300 . no
H15D H2A' 2.5600 . no
H15E H2B' 2.4200 . no
H15E H4A' 2.4000 . no
H15F H14E 2.5000 . no
H16A H17C 2.4700 . no
H16B H7A 2.4400 . no
H16B H5A 2.3800 . no
H16C H17A 2.5400 . no
H16C H7B 2.5300 . no
H16D H7A' 2.4700 . no
H16D H17F 2.4900 . no
H16D O3 2.7200 1_455 no
H16E H19' 2.5600 1_455 no
H16E H5B' 2.4300 . no
H16E H17E 2.5000 . no
H16F C13' 2.8200 . no
H16F C8' 2.7700 . no
H16F C12' 2.7700 . no
H17A H16C 2.5400 . no
H17A H7B 2.4800 . no
H17A O2 2.6400 2_855 no
H17B C8 2.8000 . no
H17B C12 2.7500 . no
H17B C13 2.8200 . no
H17C O1 2.8000 2_755 no
H17C H5B 2.4100 . no
H17C H16A 2.4700 . no
H17D H7B' 2.4200 . no
H17D H5A' 2.4000 . no
H17E O3' 2.8200 1_455 no
H17E H5B' 2.5900 . no
H17E H16E 2.5000 . no
H17F H16D 2.4900 . no
H17F H7A' 2.5700 . no
H19 H9 2.3800 . no
H19 H14C 2.5800 1_655 no
H19' H16E 2.5600 1_655 no
H19' H9' 2.3700 . no
H20' C22 2.9700 . no
H21 O2' 2.6900 1_645 no
H22 H15C 2.5900 1_645 no

loop_
_geom_hbond_atom_site_label_D
_geom_hbond_atom_site_label_H
_geom_hbond_atom_site_label_A
_geom_hbond_distance_DH
_geom_hbond_distance_HA
_geom_hbond_distance_DA
_geom_hbond_angle_DHA
_geom_hbond_publ_flag
C2 H2A O2' 0.9700 2.5000 3.395(5) 154.00 yes

loop_
_geom_torsion_atom_site_label_1
_geom_torsion_atom_site_label_2
_geom_torsion_atom_site_label_3
_geom_torsion_atom_site_label_4
_geom_torsion
_geom_torsion_publ_flag
C12 O1 C11 C4 175.0(3) no
C12 O1 C11 C10 -4.7(4) no
C11 O1 C12 C5 -176.2(3) no
C11 O1 C12 C13 3.8(4) no
C12' O1' C11' C4' 175.5(3) no
C12' O1' C11' C10' -4.8(5) no
C11' O1' C12' C5' -174.0(3) no
C11' O1' C12' C13' 6.2(5) no
C22 N1 C18 C19 -0.1(6) no
C22 N1 C18 C9 178.4(3) no
C18 N1 C22 C21 -2.1(6) no
C22' N1' C18' C9' -176.9(4) no
C22' N1' C18' C19' 0.8(6) no
C18' N1' C22' C21' 2.0(7) no
O3 C1 C2 C3 -156.9(3) no
C2 C1 C10 C9 -178.4(3) no
C2 C1 C10 C11 1.4(5) no
C10 C1 C2 C3 26.7(4) no
O3 C1 C10 C9 5.2(5) no
O3 C1 C10 C11 -175.0(3) no
C1 C2 C3 C14 70.0(4) no
C1 C2 C3 C15 -169.6(3) no
C1 C2 C3 C4 -50.6(4) no
C15 C3 C4 C11 167.6(3) no
C14 C3 C4 C11 -72.7(4) no
C2 C3 C4 C11 47.6(4) no
C3 C4 C11 O1 157.6(3) no
C3 C4 C11 C10 -22.7(5) no
C12 C5 C6 C7 -48.9(4) no
C12 C5 C6 C17 70.9(4) no
C6 C5 C12 C13 24.7(5) no
C6 C5 C12 O1 -155.3(3) no
C12 C5 C6 C16 -168.7(3) no
C16 C6 C7 C8 169.7(3) no
C17 C6 C7 C8 -68.8(4) no
C5 C6 C7 C8 49.9(4) no
C6 C7 C8 C13 -24.6(5) no
C6 C7 C8 O2 157.3(4) no
C7 C8 C13 C12 -4.2(5) no
C7 C8 C13 C9 173.8(3) no
O2 C8 C13 C12 173.9(3) no
O2 C8 C13 C9 -8.2(5) no
C13 C9 C10 C11 12.0(4) no
C10 C9 C13 C8 169.2(3) no
C13 C9 C18 C19 117.6(4) no
C13 C9 C18 N1 -60.8(4) no
C18 C9 C13 C12 109.2(4) no
C10 C9 C18 N1 59.9(4) no
C13 C9 C10 C1 -168.2(3) no
C18 C9 C10 C1 71.0(4) no
C18 C9 C10 C11 -108.8(3) no
C10 C9 C13 C12 -12.9(4) no
C18 C9 C13 C8 -68.7(4) no
C10 C9 C18 C19 -121.6(4) no
C9 C10 C11 O1 -4.1(5) no
C1 C10 C11 C4 -3.5(5) no
C9 C10 C11 C4 176.3(3) no
C1 C10 C11 O1 176.1(3) no
C5 C12 C13 C9 -174.1(3) no
C5 C12 C13 C8 3.8(5) no
O1 C12 C13 C8 -176.3(3) no
O1 C12 C13 C9 5.9(5) no
N1 C18 C19 C20 1.9(6) no
C9 C18 C19 C20 -176.5(4) no
C18 C19 C20 C21 -1.6(7) no
C19 C20 C21 C22 -0.4(7) no
C20 C21 C22 N1 2.4(7) no
C10' C1' C2' C3' 26.7(5) no
C2' C1' C10' C9' -173.5(3) no
C2' C1' C10' C11' 2.5(5) no
O3' C1' C2' C3' -155.7(4) no
O3' C1' C10' C9' 8.9(6) no
O3' C1' C10' C11' -175.1(4) no
C1' C2' C3' C4' -51.1(4) no
C1' C2' C3' C14' 67.9(4) no
C1' C2' C3' C15' -170.5(3) no
C15' C3' C4' C11' 168.1(3) no
C14' C3' C4' C11' -70.9(4) no
C2' C3' C4' C11' 49.0(4) no
C3' C4' C11' C10' -24.3(5) no
C3' C4' C11' O1' 155.4(3) no
C12' C5' C6' C17' -168.3(3) no
C12' C5' C6' C7' -49.2(4) no
C6' C5' C12' C13' 22.9(5) no
C6' C5' C12' O1' -157.0(3) no
C12' C5' C6' C16' 71.8(4) no
C16' C6' C7' C8' -67.8(4) no
C17' C6' C7' C8' 171.7(3) no
C5' C6' C7' C8' 53.0(4) no
C6' C7' C8' O2' 154.9(3) no
C6' C7' C8' C13' -28.4(4) no
O2' C8' C13' C12' 175.2(3) no
C7' C8' C13' C12' -1.6(5) no
C7' C8' C13' C9' 178.0(3) no
O2' C8' C13' C9' -5.3(5) no
C13' C9' C10' C11' 15.9(5) no
C10' C9' C13' C8' 166.0(3) no
C18' C9' C10' C1' 69.0(4) no
C13' C9' C10' C1' -168.3(3) no
C18' C9' C13' C12' 107.2(4) no
C10' C9' C18' N1' 63.3(4) no
C18' C9' C10' C11' -106.8(4) no
C13' C9' C18' N1' -57.9(4) no
C13' C9' C18' C19' 124.4(4) no
C10' C9' C18' C19' -114.4(4) no
C10' C9' C13' C12' -14.5(4) no
C18' C9' C13' C8' -72.3(4) no
C9' C10' C11' C4' 172.4(3) no
C1' C10' C11' C4' -3.5(6) no
C9' C10' C11' O1' -7.3(6) no
C1' C10' C11' O1' 176.8(3) no
O1' C12' C13' C8' -175.9(3) no
C5' C12' C13' C9' -175.3(3) no
O1' C12' C13' C9' 4.6(5) no
C5' C12' C13' C8' 4.3(5) no
N1' C18' C19' C20' -2.2(6) no
C9' C18' C19' C20' 175.3(4) no
C18' C19' C20' C21' 0.9(7) no
C19' C20' C21' C22' 1.7(7) no
C20' C21' C22' N1' -3.3(7) no

_cod_database_fobs_code 2021164
